data_8101913
loop_
_publ_author_name
'Balliano, T. L.'
'Pereira, M. A.'
'De Simone, C. A.'
'Malta, V. R. S.'
'Velasquez, N.'
'Cioletti, A. G.'
'Goulart, M. O. F.'

_publ_section_title
;
Crystal structure of 1-(2-bromoethyl)-2-methyl-5-nitroimidazole, 
C~6~H~8~BrN~3~O~2~
;
_journal_issue 1
_journal_name_full 'Zeitschrift f\"ur Kristallographie - New Crystal Structures'
_journal_page_first 49
_journal_page_last 50
_journal_volume 221
_journal_year 2006
_chemical_formula_moiety 'C6 H8 Br N3 O2'
_chemical_formula_sum 'C6 H8 Br N3 O2'
_chemical_formula_weight 234.06
_chemical_name_systematic
;
1-(2-bromoethyl)-2-methyl-5-nitroimidazol
;
_space_group_IT_number 14
_symmetry_cell_setting monoclinic
_symmetry_space_group_name_Hall '-P 2yab'
_symmetry_space_group_name_H-M 'P 1 21/a 1'
_atom_sites_solution_hydrogens geom
_atom_sites_solution_primary direct
_atom_sites_solution_secondary difmap
_audit_creation_method SHELXL-97
_cell_angle_alpha 90.00
_cell_angle_beta 97.274(2)
_cell_angle_gamma 90.00
_cell_formula_units_Z 4
_cell_length_a 6.3952(2)
_cell_length_b 11.1267(3)
_cell_length_c 12.0785(4)
_cell_measurement_reflns_used 5835
_cell_measurement_temperature 293(2)
_cell_measurement_theta_max 27.485
_cell_measurement_theta_min 0.998
_cell_volume 852.56(5)
_computing_cell_refinement 'HKL Scalepack (Otwinowski & Minor 1997)'
_computing_data_collection 'Collect (Nonius BV, 1997-2000)'
_computing_data_reduction 'HKL Denzo and Scalepack (Otwinowski & Minor 1997)'
_computing_molecular_graphics 'Ortep-3 for Windows (Farrugia, 1997)'
_computing_publication_material 'WinGX publication routines (Farrugia, 1999)'
_computing_structure_refinement 'SHELXL-97 (Sheldrick, 1997)'
_computing_structure_solution 'SHELXS-97 (Sheldrick, 1997)'
_diffrn_ambient_temperature 293(2)
_diffrn_detector_area_resol_mean 9
_diffrn_measured_fraction_theta_full 0.992
_diffrn_measured_fraction_theta_max 0.992
_diffrn_measurement_device_type 'Nonius KappaCCD'
_diffrn_measurement_method phi/omega
_diffrn_radiation_monochromator graphite
_diffrn_radiation_source 'fine-focus sealed tube'
_diffrn_radiation_type MoK\a
_diffrn_radiation_wavelength 0.71073
_diffrn_reflns_av_R_equivalents 0.0655
_diffrn_reflns_av_sigmaI/netI 0.0321
_diffrn_reflns_limit_h_max 5
_diffrn_reflns_limit_h_min -8
_diffrn_reflns_limit_k_max 14
_diffrn_reflns_limit_k_min -13
_diffrn_reflns_limit_l_max 15
_diffrn_reflns_limit_l_min -14
_diffrn_reflns_number 9141
_diffrn_reflns_theta_full 27.48
_diffrn_reflns_theta_max 27.48
_diffrn_reflns_theta_min 2.50
_exptl_absorpt_coefficient_mu 4.785
_exptl_absorpt_correction_type none
_exptl_crystal_colour colorless
_exptl_crystal_density_diffrn 1.824
_exptl_crystal_density_method 'not measured'
_exptl_crystal_description prism
_exptl_crystal_F_000 464
_exptl_crystal_size_max 0.2
_exptl_crystal_size_mid 0.2
_exptl_crystal_size_min 0.2
_refine_diff_density_max 0.796
_refine_diff_density_min -1.129
_refine_diff_density_rms 0.106
_refine_ls_extinction_method none
_refine_ls_goodness_of_fit_ref 1.083
_refine_ls_hydrogen_treatment mixed
_refine_ls_matrix_type full
_refine_ls_number_parameters 109
_refine_ls_number_reflns 1947
_refine_ls_number_restraints 0
_refine_ls_restrained_S_all 1.083
_refine_ls_R_factor_all 0.0541
_refine_ls_R_factor_gt 0.0466
_refine_ls_shift/su_max 0.000
_refine_ls_shift/su_mean 0.000
_refine_ls_structure_factor_coef Fsqd
_refine_ls_weighting_details 'calc w=1/[\s^2^(Fo^2^)+(0.0716P)^2^+0.5776P] where P=(Fo^2^+2Fc^2^)/3'
_refine_ls_weighting_scheme calc
_refine_ls_wR_factor_gt 0.1222
_refine_ls_wR_factor_ref 0.1281
_reflns_number_gt 1669
_reflns_number_total 1947
_reflns_threshold_expression >2sigma(I)
_cod_data_source_file 1267-1706.cff
_cod_data_source_block C6H8BrN3O2
_cod_original_sg_symbol_H-M P12(1)/a1
_cod_database_code 8101913

loop_
_symmetry_equiv_pos_as_xyz
'x, y, z'
'-x+1/2, y+1/2, -z'
'-x, -y, -z'
'x-1/2, -y-1/2, z'

loop_
_atom_site_label
_atom_site_type_symbol
_atom_site_fract_x
_atom_site_fract_y
_atom_site_fract_z
_atom_site_U_iso_or_equiv
_atom_site_adp_type
_atom_site_occupancy
_atom_site_symmetry_multiplicity
_atom_site_Wyckoff_symbol
_atom_site_calc_flag
_atom_site_refinement_flags
_atom_site_disorder_assembly
_atom_site_disorder_group
Br Br 0.19721(6) 0.08503(4) 0.27178(3) 0.06025(19) Uani 1 4 e d . . .
N1 N -0.2759(4) -0.0219(2) 0.2521(2) 0.0368(5) Uani 1 4 e d . . .
C6 C -0.2394(5) 0.0809(2) 0.1815(3) 0.0428(7) Uani 1 4 e d . . .
H5A H -0.2577 0.1546 0.2220 0.051 Uiso 1 4 e calc R . .
H5B H -0.3435 0.0801 0.1157 0.051 Uiso 1 4 e calc R . .
C5 C -0.2998(5) -0.1411(3) 0.2234(3) 0.0401(6) Uani 1 4 e d . . .
C7 C -0.0210(6) 0.0795(3) 0.1456(3) 0.0467(7) Uani 1 4 e d . . .
H6A H -0.0057 0.1480 0.0976 0.056 Uiso 1 4 e calc R . .
H6B H -0.0042 0.0072 0.1027 0.056 Uiso 1 4 e calc R . .
N8 N -0.3174(4) -0.1877(3) 0.1140(2) 0.0476(6) Uani 1 4 e d . . .
C4 C -0.3112(5) -0.2050(3) 0.3191(3) 0.0496(8) Uani 1 4 e d . . .
H2 H -0.3258 -0.2880 0.3233 0.060 Uiso 1 4 e calc R . .
O10 O -0.3260(6) -0.2978(3) 0.1044(3) 0.0740(8) Uani 1 4 e d . . .
O11 O -0.3259(5) -0.1190(3) 0.0340(2) 0.0618(7) Uani 1 4 e d . . .
C2 C -0.2749(5) -0.0189(3) 0.3652(2) 0.0434(7) Uani 1 4 e d . . .
N3 N -0.2977(5) -0.1280(3) 0.4071(2) 0.0511(7) Uani 1 4 e d . . .
C9 C -0.2554(7) 0.0919(3) 0.4339(3) 0.0579(9) Uani 1 4 e d . . .
H4A H -0.2413 0.1601 0.3869 0.087 Uiso 1 4 e calc R . .
H4B H -0.1334 0.0860 0.4888 0.087 Uiso 1 4 e calc R . .
H4C H -0.3791 0.1012 0.4707 0.087 Uiso 1 4 e calc R . .

loop_
_atom_site_aniso_label
_atom_site_aniso_U_11
_atom_site_aniso_U_22
_atom_site_aniso_U_33
_atom_site_aniso_U_23
_atom_site_aniso_U_13
_atom_site_aniso_U_12
Br 0.0435(3) 0.0643(3) 0.0703(3) 0.00859(16) -0.00276(18) -0.00837(14)
N1 0.0284(11) 0.0447(13) 0.0372(12) -0.0002(9) 0.0036(9) 0.0016(9)
C6 0.0444(17) 0.0400(15) 0.0418(15) 0.0041(11) -0.0031(13) 0.0055(12)
C5 0.0307(14) 0.0467(16) 0.0421(15) -0.0010(12) 0.0021(11) -0.0024(11)
C7 0.0493(19) 0.0509(18) 0.0400(15) 0.0077(12) 0.0057(13) -0.0055(13)
N8 0.0398(14) 0.0565(16) 0.0452(14) -0.0075(12) 0.0004(11) -0.0070(12)
C4 0.0437(18) 0.0503(18) 0.0546(19) 0.0081(15) 0.0057(14) -0.0048(13)
O10 0.091(2) 0.0532(16) 0.0760(18) -0.0204(13) 0.0042(16) -0.0158(14)
O11 0.0642(17) 0.0768(16) 0.0424(12) -0.0042(12) -0.0008(11) -0.0074(14)
C2 0.0334(14) 0.0598(19) 0.0375(15) -0.0020(13) 0.0064(12) 0.0006(13)
N3 0.0464(16) 0.0646(17) 0.0436(14) 0.0061(13) 0.0107(12) -0.0071(13)
C9 0.063(2) 0.067(2) 0.0450(18) -0.0130(15) 0.0108(17) -0.0006(17)

loop_
_atom_type_symbol
_atom_type_description
_atom_type_scat_dispersion_real
_atom_type_scat_dispersion_imag
_atom_type_scat_source
C C 0.0033 0.0016 'International Tables Vol C Tables 4.2.6.8 and 6.1.1.4'
H H 0.0000 0.0000 'International Tables Vol C Tables 4.2.6.8 and 6.1.1.4'
Br Br -0.2901 2.4595 'International Tables Vol C Tables 4.2.6.8 and 6.1.1.4'
N N 0.0061 0.0033 'International Tables Vol C Tables 4.2.6.8 and 6.1.1.4'
O O 0.0106 0.0060 'International Tables Vol C Tables 4.2.6.8 and 6.1.1.4'

loop_
_geom_angle_atom_site_label_1
_geom_angle_atom_site_label_2
_geom_angle_atom_site_label_3
_geom_angle
_geom_angle_site_symmetry_1
_geom_angle_site_symmetry_3
_geom_angle_publ_flag
C2 N1 C5 105.2(2) . . ?
C2 N1 C6 125.7(3) . . ?
C5 N1 C6 128.9(2) . . ?
N1 C6 C7 112.3(2) . . ?
C4 C5 N1 107.7(3) . . ?
C4 C5 N8 126.5(3) . . ?
N1 C5 N8 125.8(3) . . ?
C6 C7 Br 111.9(2) . . ?
O11 N8 O10 123.2(3) . . ?
O11 N8 C5 119.9(3) . . ?
O10 N8 C5 116.9(3) . . ?
N3 C4 C5 109.2(3) . . ?
N3 C2 N1 111.8(3) . . ?
N3 C2 C9 123.4(3) . . ?
N1 C2 C9 124.8(3) . . ?
C2 N3 C4 106.0(3) . . ?

loop_
_geom_bond_atom_site_label_1
_geom_bond_atom_site_label_2
_geom_bond_distance
_geom_bond_site_symmetry_2
_geom_bond_publ_flag
Br C7 1.933(4) . ?
N1 C2 1.365(4) . ?
N1 C5 1.374(4) . ?
N1 C6 1.463(4) . ?
C6 C7 1.514(5) . ?
C5 C4 1.367(5) . ?
C5 N8 1.410(4) . ?
N8 O11 1.228(4) . ?
N8 O10 1.231(4) . ?
C4 N3 1.359(5) . ?
C2 N3 1.331(5) . ?
C2 C9 1.483(5) . ?

loop_
_cod_related_entry_id
_cod_related_entry_database
_cod_related_entry_code
1 ChemSpider 72410
